data_4083377
loop_
_publ_author_name
'Reyes-Lezama, Marisol'
'H\"opfl, Herbert'
'Z\'u\~niga-Villarreal, No\'e'

_publ_section_title
;
 Tricarbonyl[(1&#x2212;5-\h)-pentadienyl]manganese: A Source of
 Benzeneselenolatomanganese Derivatives of Diverse Nuclearity
;
_journal_issue 7
_journal_name_full Organometallics
_journal_page_first 1537
_journal_paper_doi 10.1021/om1000698
_journal_volume 29
_journal_year 2010
_chemical_formula_moiety 'C53 H40 Mn2 O5 P2 Se2'
_chemical_formula_sum 'C53 H40 Mn2 O5 P2 Se2'
_chemical_formula_weight 1086.59
_chemical_name_systematic
; 
 ? 
;
_space_group_IT_number 62
_symmetry_cell_setting orthorhombic
_symmetry_space_group_name_Hall '-P 2ac 2n'
_symmetry_space_group_name_H-M 'P n m a'
_atom_sites_solution_hydrogens geom
_atom_sites_solution_primary direct
_atom_sites_solution_secondary difmap
_audit_creation_method SHELXL-97
_cell_angle_alpha 90.00
_cell_angle_beta 90.00
_cell_angle_gamma 90.00
_cell_formula_units_Z 4
_cell_length_a 19.9168(13)
_cell_length_b 22.3973(15)
_cell_length_c 10.2833(7)
_cell_measurement_reflns_used 9291
_cell_measurement_temperature 100(2)
_cell_measurement_theta_max 28.20
_cell_measurement_theta_min 2.18
_cell_volume 4587.2(5)
_computing_cell_refinement 'Bruker SAINT'
_computing_data_collection 'Bruker SMART'
_computing_data_reduction 'Bruker SAINT'
_computing_molecular_graphics 'Bruker SHELXTL'
_computing_publication_material 'Bruker SHELXTL'
_computing_structure_refinement 'SHELXL-97 (Sheldrick, 1997)'
_computing_structure_solution 'SHELXS-97 (Sheldrick, 1990)'
_diffrn_ambient_temperature 100(2)
_diffrn_measured_fraction_theta_full 1.000
_diffrn_measured_fraction_theta_max 1.000
_diffrn_measurement_device_type 'CCD area detector'
_diffrn_measurement_method 'phi and omega scans'
_diffrn_radiation_monochromator graphite
_diffrn_radiation_source 'fine-focus sealed tube'
_diffrn_radiation_type MoK\a
_diffrn_radiation_wavelength 0.71073
_diffrn_reflns_av_R_equivalents 0.0421
_diffrn_reflns_av_sigmaI/netI 0.0211
_diffrn_reflns_limit_h_max 23
_diffrn_reflns_limit_h_min -23
_diffrn_reflns_limit_k_max 26
_diffrn_reflns_limit_k_min -26
_diffrn_reflns_limit_l_max 12
_diffrn_reflns_limit_l_min -12
_diffrn_reflns_number 41912
_diffrn_reflns_theta_full 25.00
_diffrn_reflns_theta_max 25.00
_diffrn_reflns_theta_min 1.82
_exptl_absorpt_coefficient_mu 2.256
_exptl_absorpt_correction_type multi-scan
_exptl_absorpt_process_details SADABS
_exptl_crystal_colour 'dark red'
_exptl_crystal_density_diffrn 1.573
_exptl_crystal_density_meas 0
_exptl_crystal_density_method 'not measured'
_exptl_crystal_description rectangular
_exptl_crystal_F_000 2184
_exptl_crystal_size_max 0.41
_exptl_crystal_size_mid 0.36
_exptl_crystal_size_min 0.28
_refine_diff_density_max 0.642
_refine_diff_density_min -0.273
_refine_diff_density_rms 0.073
_refine_ls_extinction_method none
_refine_ls_goodness_of_fit_ref 1.074
_refine_ls_hydrogen_treatment constr
_refine_ls_matrix_type full
_refine_ls_number_parameters 307
_refine_ls_number_reflns 4157
_refine_ls_number_restraints 0
_refine_ls_restrained_S_all 1.074
_refine_ls_R_factor_all 0.0300
_refine_ls_R_factor_gt 0.0271
_refine_ls_shift/su_max 0.002
_refine_ls_shift/su_mean 0.000
_refine_ls_structure_factor_coef Fsqd
_refine_ls_weighting_details 'calc w=1/[\s^2^(Fo^2^)+(0.0343P)^2^+3.7189P] where P=(Fo^2^+2Fc^2^)/3'
_refine_ls_weighting_scheme calc
_refine_ls_wR_factor_gt 0.0648
_refine_ls_wR_factor_ref 0.0660
_reflns_number_gt 3822
_reflns_number_total 4157
_reflns_threshold_expression >2sigma(I)
_cod_data_source_file todoSe.cif
_cod_data_source_block zundosx
_cod_depositor_comments
;
The following automatic conversions were performed:

'_symmetry_cell_setting' value 'Orthorhombic' changed to
'orthorhombic' according to
/usr/data/users/saulius/automatic-downloads/retrospective/ACS/lib/dictionaries/cif_core.dic
dictionary named 'cif_core.dic' version 2.4.2 from 2011-04-26.

Automatic conversion script
Id: cif_fix_values 2281 2013-09-26 08:29:07Z andrius 
;
_cod_original_sg_symbol_H-M Pnma
_cod_database_code 4083377

loop_
_symmetry_equiv_pos_as_xyz
'x, y, z'
'-x+1/2, -y, z+1/2'
'-x, y+1/2, -z'
'x+1/2, -y+1/2, -z+1/2'
'-x, -y, -z'
'x-1/2, y, -z-1/2'
'x, -y-1/2, z'
'-x-1/2, y-1/2, z-1/2'

loop_
_atom_site_label
_atom_site_type_symbol
_atom_site_fract_x
_atom_site_fract_y
_atom_site_fract_z
_atom_site_U_iso_or_equiv
_atom_site_adp_type
_atom_site_occupancy
_atom_site_symmetry_multiplicity
_atom_site_calc_flag
_atom_site_refinement_flags
Mn1 Mn 0.841200(16) 0.689832(14) 0.79789(3) 0.01319(9) Uani 1 1 d .
Se1 Se 0.936902(15) 0.7500 0.73189(3) 0.01353(9) Uani 1 2 d S
Se2 Se 0.863912(15) 0.7500 0.99145(3) 0.01358(9) Uani 1 2 d S
P1 P 0.90254(3) 0.60680(2) 0.87007(5) 0.01406(13) Uani 1 1 d .
O1 O 0.72358(11) 0.7500 0.6739(2) 0.0215(5) Uani 1 2 d S
O2 O 0.72144(8) 0.62580(7) 0.89213(16) 0.0248(4) Uani 1 1 d .
O3 O 0.81281(9) 0.64085(8) 0.53867(16) 0.0265(4) Uani 1 1 d .
C1 C 0.77439(16) 0.7500 0.7288(3) 0.0168(7) Uani 1 2 d S
C2 C 0.76841(11) 0.65190(10) 0.8604(2) 0.0173(5) Uani 1 1 d .
C3 C 0.82728(11) 0.65882(10) 0.6400(2) 0.0179(5) Uani 1 1 d .
C4 C 0.95066(15) 0.7500 0.5456(3) 0.0158(6) Uani 1 2 d S
C5 C 0.95964(11) 0.69644(10) 0.4800(2) 0.0183(5) Uani 1 1 d .
H5 H 0.9538 0.6596 0.5244 0.022 Uiso 1 1 calc R
C6 C 0.97717(11) 0.69672(10) 0.3494(2) 0.0208(5) Uani 1 1 d .
H6 H 0.9835 0.6600 0.3048 0.025 Uiso 1 1 calc R
C7 C 0.98548(16) 0.7500 0.2838(3) 0.0212(7) Uani 1 2 d S
H7 H 0.9969 0.7500 0.1940 0.025 Uiso 1 2 calc SR
C8 C 0.78458(16) 0.7500 1.1012(3) 0.0172(7) Uani 1 2 d S
C9 C 0.79483(17) 0.7500 1.2340(3) 0.0193(7) Uani 1 2 d S
H9 H 0.8392 0.7500 1.2679 0.023 Uiso 1 2 calc SR
C10 C 0.74012(18) 0.7500 1.3180(3) 0.0244(8) Uani 1 2 d S
H10 H 0.7470 0.7500 1.4095 0.029 Uiso 1 2 calc SR
C11 C 0.67561(18) 0.7500 1.2678(3) 0.0253(8) Uani 1 2 d S
H11 H 0.6382 0.7500 1.3252 0.030 Uiso 1 2 calc SR
C12 C 0.66518(17) 0.7500 1.1351(3) 0.0233(7) Uani 1 2 d S
H12 H 0.6208 0.7500 1.1012 0.028 Uiso 1 2 calc SR
C13 C 0.71982(16) 0.7500 1.0515(3) 0.0198(7) Uani 1 2 d S
H13 H 0.7129 0.7500 0.9601 0.024 Uiso 1 2 calc SR
C14 C 0.86983(11) 0.57131(10) 1.0181(2) 0.0163(5) Uani 1 1 d .
C15 C 0.85586(13) 0.60612(11) 1.1258(2) 0.0277(6) Uani 1 1 d .
H15 H 0.8617 0.6481 1.1204 0.033 Uiso 1 1 calc R
C16 C 0.83354(14) 0.58140(12) 1.2412(2) 0.0289(6) Uani 1 1 d .
H16 H 0.8247 0.6063 1.3141 0.035 Uiso 1 1 calc R
C17 C 0.82430(13) 0.52088(11) 1.2500(2) 0.0261(6) Uani 1 1 d .
H17 H 0.8094 0.5035 1.3292 0.031 Uiso 1 1 calc R
C18 C 0.83677(14) 0.48551(12) 1.1433(3) 0.0321(6) Uani 1 1 d .
H18 H 0.8294 0.4437 1.1488 0.038 Uiso 1 1 calc R
C19 C 0.85995(12) 0.51002(11) 1.0281(2) 0.0256(6) Uani 1 1 d .
H19 H 0.8691 0.4849 0.9558 0.031 Uiso 1 1 calc R
C20 C 0.99021(11) 0.62223(9) 0.9119(2) 0.0160(5) Uani 1 1 d .
C21 C 1.01447(12) 0.61728(10) 1.0382(2) 0.0199(5) Uani 1 1 d .
H21 H 0.9863 0.6018 1.1047 0.024 Uiso 1 1 calc R
C22 C 1.07960(12) 0.63476(11) 1.0679(2) 0.0237(5) Uani 1 1 d .
H22 H 1.0957 0.6312 1.1546 0.028 Uiso 1 1 calc R
C23 C 1.12095(12) 0.65724(11) 0.9722(2) 0.0244(5) Uani 1 1 d .
H23 H 1.1651 0.6701 0.9932 0.029 Uiso 1 1 calc R
C24 C 1.09796(12) 0.66104(10) 0.8456(2) 0.0226(5) Uani 1 1 d .
H24 H 1.1267 0.6757 0.7791 0.027 Uiso 1 1 calc R
C25 C 1.03353(11) 0.64361(10) 0.8157(2) 0.0190(5) Uani 1 1 d .
H25 H 1.0183 0.6462 0.7284 0.023 Uiso 1 1 calc R
C26 C 0.90800(12) 0.54405(10) 0.7565(2) 0.0181(5) Uani 1 1 d .
C27 C 0.96832(12) 0.51597(10) 0.7253(2) 0.0215(5) Uani 1 1 d .
H27 H 1.0092 0.5297 0.7623 0.026 Uiso 1 1 calc R
C28 C 0.96863(13) 0.46769(11) 0.6399(2) 0.0267(6) Uani 1 1 d .
H28 H 1.0100 0.4494 0.6170 0.032 Uiso 1 1 calc R
C29 C 0.90936(14) 0.44621(11) 0.5880(2) 0.0285(6) Uani 1 1 d .
H29 H 0.9099 0.4130 0.5306 0.034 Uiso 1 1 calc R
C30 C 0.84936(13) 0.47325(11) 0.6199(2) 0.0281(6) Uani 1 1 d .
H30 H 0.8085 0.4582 0.5854 0.034 Uiso 1 1 calc R
C31 C 0.84853(12) 0.52231(10) 0.7021(2) 0.0229(5) Uani 1 1 d .
H31 H 0.8071 0.5413 0.7218 0.027 Uiso 1 1 calc R

loop_
_atom_site_aniso_label
_atom_site_aniso_U_11
_atom_site_aniso_U_22
_atom_site_aniso_U_33
_atom_site_aniso_U_23
_atom_site_aniso_U_13
_atom_site_aniso_U_12
Mn1 0.01462(18) 0.01470(18) 0.01025(17) 0.00032(12) 0.00072(13) -0.00082(12)
Se1 0.01501(17) 0.01429(16) 0.01129(16) 0.000 0.00199(12) 0.000
Se2 0.01416(16) 0.01691(16) 0.00965(16) 0.000 0.00076(12) 0.000
P1 0.0157(3) 0.0146(3) 0.0119(3) 0.0001(2) 0.0005(2) -0.0006(2)
O1 0.0190(13) 0.0229(12) 0.0226(12) 0.000 -0.0067(10) 0.000
O2 0.0210(9) 0.0274(9) 0.0259(9) 0.0038(7) 0.0029(7) -0.0072(7)
O3 0.0342(10) 0.0306(10) 0.0148(9) -0.0057(8) -0.0031(7) -0.0011(8)
C1 0.0190(18) 0.0172(16) 0.0143(16) 0.000 0.0061(14) 0.000
C2 0.0206(12) 0.0201(11) 0.0112(11) 0.0007(9) -0.0015(9) 0.0036(10)
C3 0.0188(12) 0.0166(11) 0.0185(13) 0.0025(9) 0.0032(9) 0.0005(9)
C4 0.0138(15) 0.0223(16) 0.0113(15) 0.000 0.0028(12) 0.000
C5 0.0195(12) 0.0188(12) 0.0166(11) -0.0003(9) 0.0007(9) 0.0003(9)
C6 0.0211(12) 0.0238(12) 0.0175(12) -0.0053(10) 0.0014(10) 0.0023(10)
C7 0.0186(17) 0.0337(19) 0.0112(15) 0.000 0.0017(13) 0.000
C8 0.0196(16) 0.0179(16) 0.0141(16) 0.000 0.0071(13) 0.000
C9 0.0212(17) 0.0213(16) 0.0154(16) 0.000 0.0028(13) 0.000
C10 0.032(2) 0.0259(18) 0.0152(17) 0.000 0.0034(15) 0.000
C11 0.0254(19) 0.0254(18) 0.0250(19) 0.000 0.0124(15) 0.000
C12 0.0191(17) 0.0243(18) 0.0264(19) 0.000 0.0024(14) 0.000
C13 0.0206(17) 0.0220(16) 0.0167(16) 0.000 0.0027(13) 0.000
C14 0.0146(11) 0.0201(12) 0.0141(11) 0.0031(9) -0.0021(9) -0.0007(9)
C15 0.0485(17) 0.0169(12) 0.0177(12) 0.0008(10) 0.0045(11) -0.0052(11)
C16 0.0428(16) 0.0268(13) 0.0171(12) 0.0000(11) 0.0053(11) -0.0014(12)
C17 0.0275(13) 0.0304(14) 0.0204(13) 0.0095(11) 0.0033(10) -0.0011(11)
C18 0.0449(16) 0.0175(12) 0.0338(15) 0.0052(11) 0.0121(13) 0.0002(11)
C19 0.0335(14) 0.0191(12) 0.0244(13) 0.0000(10) 0.0082(11) 0.0039(10)
C20 0.0172(11) 0.0122(10) 0.0187(11) -0.0016(9) 0.0003(9) 0.0013(9)
C21 0.0224(12) 0.0196(11) 0.0176(11) -0.0010(9) 0.0009(10) 0.0006(9)
C22 0.0244(13) 0.0263(13) 0.0203(12) -0.0051(10) -0.0053(10) 0.0010(10)
C23 0.0169(12) 0.0244(13) 0.0318(14) -0.0082(11) -0.0010(10) -0.0009(10)
C24 0.0201(13) 0.0212(12) 0.0265(13) -0.0001(10) 0.0047(10) -0.0005(9)
C25 0.0208(12) 0.0180(11) 0.0180(12) 0.0001(9) 0.0008(9) 0.0030(9)
C26 0.0258(13) 0.0145(11) 0.0139(11) 0.0007(9) 0.0009(9) -0.0005(9)
C27 0.0284(13) 0.0190(12) 0.0170(12) 0.0006(9) 0.0034(10) -0.0004(10)
C28 0.0354(15) 0.0209(12) 0.0236(13) -0.0012(10) 0.0068(11) 0.0037(11)
C29 0.0474(16) 0.0187(12) 0.0194(13) -0.0044(10) 0.0024(11) -0.0008(11)
C30 0.0387(15) 0.0221(13) 0.0235(13) -0.0029(10) -0.0083(11) -0.0060(11)
C31 0.0268(13) 0.0193(12) 0.0226(13) -0.0008(10) -0.0028(10) 0.0002(10)

loop_
_atom_type_symbol
_atom_type_description
_atom_type_scat_dispersion_real
_atom_type_scat_dispersion_imag
_atom_type_scat_source
C C 0.0033 0.0016 'International Tables Vol C Tables 4.2.6.8 and 6.1.1.4'
H H 0.0000 0.0000 'International Tables Vol C Tables 4.2.6.8 and 6.1.1.4'
O O 0.0106 0.0060 'International Tables Vol C Tables 4.2.6.8 and 6.1.1.4'
P P 0.1023 0.0942 'International Tables Vol C Tables 4.2.6.8 and 6.1.1.4'
Mn Mn 0.3368 0.7283 'International Tables Vol C Tables 4.2.6.8 and 6.1.1.4'
Se Se -0.0929 2.2259 'International Tables Vol C Tables 4.2.6.8 and 6.1.1.4'

loop_
_geom_angle_atom_site_label_1
_geom_angle_atom_site_label_2
_geom_angle_atom_site_label_3
_geom_angle
_geom_angle_site_symmetry_1
_geom_angle_site_symmetry_3
C3 Mn1 C2 90.93(10) . .
C3 Mn1 C1 80.66(10) . .
C2 Mn1 C1 84.84(10) . .
C3 Mn1 P1 93.45(7) . .
C2 Mn1 P1 86.11(7) . .
C1 Mn1 P1 169.11(7) . .
C3 Mn1 Se1 94.78(7) . .
C2 Mn1 Se1 173.38(7) . .
C1 Mn1 Se1 92.77(7) . .
P1 Mn1 Se1 96.861(19) . .
C3 Mn1 Se2 169.08(7) . .
C2 Mn1 Se2 96.80(7) . .
C1 Mn1 Se2 92.32(7) . .
P1 Mn1 Se2 94.758(18) . .
Se1 Mn1 Se2 77.101(13) . .
C3 Mn1 Mn1 112.86(7) . 7_575
C2 Mn1 Mn1 118.18(7) . 7_575
C1 Mn1 Mn1 48.22(6) . 7_575
P1 Mn1 Mn1 142.451(16) . 7_575
Se1 Mn1 Mn1 56.335(9) . 7_575
Se2 Mn1 Mn1 56.568(9) . 7_575
C4 Se1 Mn1 112.79(7) . 7_575
C4 Se1 Mn1 112.79(7) . .
Mn1 Se1 Mn1 67.331(18) 7_575 .
C8 Se2 Mn1 108.80(8) . .
C8 Se2 Mn1 108.80(8) . 7_575
Mn1 Se2 Mn1 66.864(17) . 7_575
C26 P1 C20 103.79(10) . .
C26 P1 C14 102.57(10) . .
C20 P1 C14 103.01(10) . .
C26 P1 Mn1 115.95(7) . .
C20 P1 Mn1 114.92(7) . .
C14 P1 Mn1 114.87(7) . .
O1 C1 Mn1 138.21(6) . .
O1 C1 Mn1 138.21(6) . 7_575
Mn1 C1 Mn1 83.55(13) . 7_575
O2 C2 Mn1 175.3(2) . .
O3 C3 Mn1 174.1(2) . .
C5 C4 C5 119.6(3) . 7_575
C5 C4 Se1 119.98(14) . .
C5 C4 Se1 119.98(14) 7_575 .
C6 C5 C4 119.9(2) . .
C7 C6 C5 120.5(2) . .
C6 C7 C6 119.6(3) . 7_575
C9 C8 C13 120.1(3) . .
C9 C8 Se2 117.0(2) . .
C13 C8 Se2 122.9(2) . .
C8 C9 C10 119.9(3) . .
C11 C10 C9 119.7(3) . .
C12 C11 C10 120.5(3) . .
C11 C12 C13 119.6(3) . .
C12 C13 C8 120.1(3) . .
C15 C14 C19 117.9(2) . .
C15 C14 P1 119.43(17) . .
C19 C14 P1 122.61(18) . .
C16 C15 C14 121.8(2) . .
C17 C16 C15 119.7(2) . .
C16 C17 C18 119.5(2) . .
C17 C18 C19 120.9(2) . .
C18 C19 C14 120.1(2) . .
C21 C20 C25 118.3(2) . .
C21 C20 P1 122.40(17) . .
C25 C20 P1 119.14(17) . .
C22 C21 C20 120.5(2) . .
C23 C22 C21 120.3(2) . .
C22 C23 C24 119.8(2) . .
C25 C24 C23 120.1(2) . .
C24 C25 C20 121.0(2) . .
C27 C26 C31 118.8(2) . .
C27 C26 P1 122.98(18) . .
C31 C26 P1 118.19(18) . .
C28 C27 C26 119.9(2) . .
C29 C28 C27 120.7(2) . .
C30 C29 C28 119.7(2) . .
C29 C30 C31 120.2(2) . .
C30 C31 C26 120.7(2) . .

loop_
_geom_bond_atom_site_label_1
_geom_bond_atom_site_label_2
_geom_bond_distance
_geom_bond_site_symmetry_2
Mn1 C3 1.788(2) .
Mn1 C2 1.799(2) .
Mn1 C1 2.023(3) .
Mn1 P1 2.3457(6) .
Mn1 Se1 2.4310(4) .
Mn1 Se2 2.4460(4) .
Mn1 Mn1 2.6952(7) 7_575
Se1 C4 1.935(3) .
Se1 Mn1 2.4310(4) 7_575
Se2 C8 1.941(3) .
Se2 Mn1 2.4460(4) 7_575
P1 C26 1.831(2) .
P1 C20 1.831(2) .
P1 C14 1.837(2) .
O1 C1 1.159(4) .
O2 C2 1.150(3) .
O3 C3 1.153(3) .
C1 Mn1 2.023(2) 7_575
C4 C5 1.388(3) .
C4 C5 1.388(3) 7_575
C5 C6 1.388(3) .
C6 C7 1.381(3) .
C7 C6 1.381(3) 7_575
C8 C9 1.381(4) .
C8 C13 1.387(5) .
C9 C10 1.391(5) .
C10 C11 1.385(5) .
C11 C12 1.381(5) .
C12 C13 1.387(5) .
C14 C15 1.383(3) .
C14 C19 1.391(3) .
C15 C16 1.383(3) .
C16 C17 1.371(4) .
C17 C18 1.376(4) .
C18 C19 1.385(4) .
C20 C21 1.390(3) .
C20 C25 1.397(3) .
C21 C22 1.389(3) .
C22 C23 1.379(3) .
C23 C24 1.383(3) .
C24 C25 1.376(3) .
C26 C27 1.394(3) .
C26 C31 1.397(3) .
C27 C28 1.393(3) .
C28 C29 1.382(4) .
C29 C30 1.379(4) .
C30 C31 1.387(3) .

loop_
_geom_torsion_atom_site_label_1
_geom_torsion_atom_site_label_2
_geom_torsion_atom_site_label_3
_geom_torsion_atom_site_label_4
_geom_torsion
_geom_torsion_site_symmetry_1
_geom_torsion_site_symmetry_4
C3 Mn1 Se1 C4 8.12(9) . .
C1 Mn1 Se1 C4 -72.73(10) . .
P1 Mn1 Se1 C4 102.19(6) . .
Se2 Mn1 Se1 C4 -164.48(6) . .
Mn1 Mn1 Se1 C4 -106.25(6) 7_575 .
C3 Mn1 Se1 Mn1 114.37(7) . 7_575
C1 Mn1 Se1 Mn1 33.52(8) . 7_575
P1 Mn1 Se1 Mn1 -151.560(15) . 7_575
Se2 Mn1 Se1 Mn1 -58.226(11) . 7_575
C3 Mn1 Se2 C8 118.3(4) . .
C2 Mn1 Se2 C8 -16.43(9) . .
C1 Mn1 Se2 C8 68.65(10) . .
P1 Mn1 Se2 C8 -103.07(6) . .
Se1 Mn1 Se2 C8 160.97(6) . .
Mn1 Mn1 Se2 C8 102.99(6) 7_575 .
C3 Mn1 Se2 Mn1 15.3(4) . 7_575
C2 Mn1 Se2 Mn1 -119.42(7) . 7_575
C1 Mn1 Se2 Mn1 -34.34(8) . 7_575
P1 Mn1 Se2 Mn1 153.943(15) . 7_575
Se1 Mn1 Se2 Mn1 57.978(12) . 7_575
C3 Mn1 P1 C26 -4.34(11) . .
C2 Mn1 P1 C26 86.36(11) . .
C1 Mn1 P1 C26 52.5(5) . .
Se1 Mn1 P1 C26 -99.58(8) . .
Se2 Mn1 P1 C26 -177.13(8) . .
Mn1 Mn1 P1 C26 -140.15(8) 7_575 .
C3 Mn1 P1 C20 116.88(11) . .
C2 Mn1 P1 C20 -152.42(11) . .
C1 Mn1 P1 C20 173.7(5) . .
Se1 Mn1 P1 C20 21.64(8) . .
Se2 Mn1 P1 C20 -55.91(8) . .
Mn1 Mn1 P1 C20 -18.93(9) 7_575 .
C3 Mn1 P1 C14 -123.84(11) . .
C2 Mn1 P1 C14 -33.15(11) . .
C1 Mn1 P1 C14 -67.0(5) . .
Se1 Mn1 P1 C14 140.92(8) . .
Se2 Mn1 P1 C14 63.37(8) . .
Mn1 Mn1 P1 C14 100.35(8) 7_575 .
C3 Mn1 C1 O1 46.0(4) . .
C2 Mn1 C1 O1 -45.8(4) . .
P1 Mn1 C1 O1 -11.9(8) . .
Se1 Mn1 C1 O1 140.4(4) . .
Se2 Mn1 C1 O1 -142.4(4) . .
Mn1 Mn1 C1 O1 178.4(4) 7_575 .
C3 Mn1 C1 Mn1 -132.44(11) . 7_575
C2 Mn1 C1 Mn1 135.76(11) . 7_575
P1 Mn1 C1 Mn1 169.7(4) . 7_575
Se1 Mn1 C1 Mn1 -38.05(8) . 7_575
Se2 Mn1 C1 Mn1 39.14(8) . 7_575
Mn1 Se1 C4 C5 -130.8(2) 7_575 .
Mn1 Se1 C4 C5 -56.9(2) . .
Mn1 Se1 C4 C5 56.9(2) 7_575 7_575
Mn1 Se1 C4 C5 130.8(2) . 7_575
C5 C4 C5 C6 -0.3(4) 7_575 .
Se1 C4 C5 C6 -172.57(18) . .
C4 C5 C6 C7 -0.3(4) . .
C5 C6 C7 C6 0.9(5) . 7_575
Mn1 Se2 C8 C9 144.41(2) . .
Mn1 Se2 C8 C9 -144.41(2) 7_575 .
Mn1 Se2 C8 C13 -35.59(2) . .
Mn1 Se2 C8 C13 35.59(2) 7_575 .
C13 C8 C9 C10 0.000(1) . .
Se2 C8 C9 C10 180.0 . .
C8 C9 C10 C11 0.000(1) . .
C9 C10 C11 C12 0.000(1) . .
C10 C11 C12 C13 0.000(1) . .
C11 C12 C13 C8 0.000(1) . .
C9 C8 C13 C12 0.000(1) . .
Se2 C8 C13 C12 180.0 . .
C26 P1 C14 C15 -176.98(19) . .
C20 P1 C14 C15 75.4(2) . .
Mn1 P1 C14 C15 -50.3(2) . .
C26 P1 C14 C19 4.7(2) . .
C20 P1 C14 C19 -102.8(2) . .
Mn1 P1 C14 C19 131.44(18) . .
C19 C14 C15 C16 0.8(4) . .
P1 C14 C15 C16 -177.5(2) . .
C14 C15 C16 C17 -0.5(4) . .
C15 C16 C17 C18 -0.6(4) . .
C16 C17 C18 C19 1.5(4) . .
C17 C18 C19 C14 -1.2(4) . .
C15 C14 C19 C18 0.0(4) . .
P1 C14 C19 C18 178.3(2) . .
C26 P1 C20 C21 -118.13(19) . .
C14 P1 C20 C21 -11.5(2) . .
Mn1 P1 C20 C21 114.22(18) . .
C26 P1 C20 C25 66.26(19) . .
C14 P1 C20 C25 172.93(17) . .
Mn1 P1 C20 C25 -61.38(18) . .
C25 C20 C21 C22 1.7(3) . .
P1 C20 C21 C22 -173.92(17) . .
C20 C21 C22 C23 0.0(4) . .
C21 C22 C23 C24 -1.5(4) . .
C22 C23 C24 C25 1.4(4) . .
C23 C24 C25 C20 0.4(3) . .
C21 C20 C25 C24 -1.9(3) . .
P1 C20 C25 C24 173.88(17) . .
C20 P1 C26 C27 4.1(2) . .
C14 P1 C26 C27 -102.9(2) . .
Mn1 P1 C26 C27 131.11(17) . .
C20 P1 C26 C31 -178.04(18) . .
C14 P1 C26 C31 75.0(2) . .
Mn1 P1 C26 C31 -51.0(2) . .
C31 C26 C27 C28 0.9(3) . .
P1 C26 C27 C28 178.78(17) . .
C26 C27 C28 C29 -1.7(4) . .
C27 C28 C29 C30 0.8(4) . .
C28 C29 C30 C31 0.9(4) . .
C29 C30 C31 C26 -1.7(4) . .
C27 C26 C31 C30 0.7(3) . .
P1 C26 C31 C30 -177.21(18) . .
